data_7220473
loop_
_publ_author_name
'Pal, Pampi'
'Konar, Saugata'
'El Fallah, Mohamed Salah'
'Das, Kinsuk'
'Bauz\'a, Antonio'
'Frontera, Antonio'
'Mukhopadhyay, Subrata'

_publ_section_title
;
 Synthesis, crystal structures, magnetic properties and DFT calculations
 of nitrate and oxalate complexes with 3,5
 dimethyl-1-(2'-pyridyl)-pyrazole-Cu(II)
;
_journal_coden_ASTM RSCACL
_journal_issue 56
_journal_name_full 'RSC Advances'
_journal_page_first 45082
_journal_page_last 45091
_journal_paper_doi 10.1039/c5ra04241k
_journal_volume 5
_journal_year 2015
_chemical_formula_moiety '2(C12 H11 Cu1 N3 O4), H2 O'
_chemical_formula_sum 'C24 H24 Cu2 N6 O9'
_chemical_formula_weight 667.59
_space_group_IT_number 15
_symmetry_cell_setting monoclinic
_symmetry_space_group_name_Hall '-C 2yc'
_symmetry_space_group_name_H-M 'C 1 2/c 1'
_atom_sites_solution_hydrogens geom
_atom_sites_solution_primary direct
_atom_sites_solution_secondary difmap
_audit_creation_method SHELXL-97
_audit_update_record
;
2015-05-11 deposited with the CCDC.
2015-05-12 downloaded from the CCDC.
;
_cell_angle_alpha 90.000
_cell_angle_beta 112.363(5)
_cell_angle_gamma 90.000
_cell_formula_units_Z 4
_cell_length_a 20.402(5)
_cell_length_b 7.233(5)
_cell_length_c 18.215(5)
_cell_measurement_reflns_used 2754
_cell_measurement_temperature 150(2)
_cell_measurement_theta_max 28.30
_cell_measurement_theta_min 0.808
_cell_volume 2485.8(19)
_computing_cell_refinement 'Bruker SAINT'
_computing_data_collection 'Bruker APEX2'
_computing_data_reduction 'Bruker SAINT'
_computing_molecular_graphics 'Bruker SHELXTL'
_computing_publication_material 'Bruker SHELXTL'
_computing_structure_refinement 'SHELXL-97 (Sheldrick, 2008)'
_computing_structure_solution 'SHELXS-97 (Sheldrick, 2008)'
_diffrn_ambient_temperature 150(2)
_diffrn_measured_fraction_theta_full 0.992
_diffrn_measured_fraction_theta_max 0.992
_diffrn_measurement_device_type 'Bruker APEX-II CCD'
_diffrn_measurement_method '\f and \w scans'
_diffrn_radiation_monochromator graphite
_diffrn_radiation_source 'fine-focus sealed tube'
_diffrn_radiation_type MoK\a
_diffrn_radiation_wavelength 0.71069
_diffrn_reflns_av_R_equivalents 0.0244
_diffrn_reflns_limit_h_max 27
_diffrn_reflns_limit_h_min -27
_diffrn_reflns_limit_k_max 4
_diffrn_reflns_limit_k_min -9
_diffrn_reflns_limit_l_max 24
_diffrn_reflns_limit_l_min -24
_diffrn_reflns_number 7801
_diffrn_reflns_theta_full 28.30
_diffrn_reflns_theta_max 28.30
_diffrn_reflns_theta_min 2.16
_exptl_absorpt_coefficient_mu 1.780
_exptl_absorpt_correction_T_max 0.8707
_exptl_absorpt_correction_T_min 0.8148
_exptl_absorpt_correction_type integration
_exptl_absorpt_process_details SADABS
_exptl_crystal_colour red
_exptl_crystal_density_diffrn 1.784
_exptl_crystal_density_method 'not measured'
_exptl_crystal_description none
_exptl_crystal_F_000 1360
_exptl_crystal_size_max 0.034
_exptl_crystal_size_mid 0.024
_exptl_crystal_size_min 0.018
_refine_diff_density_max 0.811
_refine_diff_density_min -0.817
_refine_diff_density_rms 0.105
_refine_ls_extinction_method none
_refine_ls_goodness_of_fit_ref 1.052
_refine_ls_hydrogen_treatment mixed
_refine_ls_matrix_type full
_refine_ls_number_parameters 191
_refine_ls_number_reflns 3077
_refine_ls_number_restraints 0
_refine_ls_restrained_S_all 1.052
_refine_ls_R_factor_all 0.0406
_refine_ls_R_factor_gt 0.0361
_refine_ls_shift/su_max 0.012
_refine_ls_shift/su_mean 0.009
_refine_ls_structure_factor_coef Fsqd
_refine_ls_weighting_details 'calc w=1/[\s^2^(Fo^2^)+(0.0493P)^2^+6.5150P] where P=(Fo^2^+2Fc^2^)/3'
_refine_ls_weighting_scheme calc
_refine_ls_wR_factor_gt 0.0919
_refine_ls_wR_factor_ref 0.0941
_reflns_number_gt 2754
_reflns_number_total 3077
_reflns_threshold_expression >2sigma(I)
_cod_data_source_file c5ra04241k2.cif
_cod_data_source_block 8novc
_cod_depositor_comments
;
The following automatic conversions were performed:
'__refine_special_details' tag replaced with
'_refine_special_details' tag.

Automatic conversion script
Id: cif_correct_tags 3376 2015-05-07 07:48:27Z andrius 

The following automatic conversions were performed:

'_symmetry_cell_setting' value 'Monoclinic' changed to 'monoclinic'
according to
/usr/data/users/saulius/crontab/automatic-downloads/rss-feeds/RSC/lib/dictionaries/cif_core.dic
dictionary named 'cif_core.dic' version 2.4.2 from 2011-04-26.

Automatic conversion script
Id: cif_fix_values 3271 2015-04-21 07:52:19Z andrius 

 Updated bibliographic information.

 Antanas Vaitkus,
 2019-09-23
;
_cod_original_sg_symbol_H-M 'C 2/c'
_cod_database_code 7220473
_diffrn_reflns_av_unet/neti 0.0285

loop_
_symmetry_equiv_pos_as_xyz
'x, y, z'
'-x, y, -z+1/2'
'x+1/2, y+1/2, z'
'-x+1/2, y+1/2, -z+1/2'
'-x, -y, -z'
'x, -y, z-1/2'
'-x+1/2, -y+1/2, -z'
'x+1/2, -y+1/2, z-1/2'

loop_
_atom_site_label
_atom_site_type_symbol
_atom_site_fract_x
_atom_site_fract_y
_atom_site_fract_z
_atom_site_U_iso_or_equiv
_atom_site_adp_type
_atom_site_occupancy
_atom_site_symmetry_multiplicity
_atom_site_calc_flag
_atom_site_refinement_flags
Cu1 Cu 0.727515(13) 0.09373(4) 0.633084(15) 0.01082(11) Uani 1 1 d .
O1 O 0.81878(9) 0.3242(2) 0.84234(10) 0.0163(3) Uani 1 1 d .
O2 O 0.73495(8) 0.2296(2) 0.72845(10) 0.0153(3) Uani 1 1 d .
O3 O 0.91510(9) 0.1151(3) 0.80281(10) 0.0191(4) Uani 1 1 d .
O4 O 0.82796(8) 0.0562(2) 0.68623(10) 0.0153(3) Uani 1 1 d .
O5 O 1.0000 -0.1286(4) 0.7500 0.0380(8) Uani 1 2 d S
N1 N 0.62716(10) 0.1665(3) 0.57379(11) 0.0117(4) Uani 1 1 d .
N2 N 0.65211(10) 0.0693(3) 0.46695(11) 0.0131(4) Uani 1 1 d .
N3 N 0.71955(10) 0.0406(3) 0.52293(11) 0.0122(4) Uani 1 1 d .
C1 C 0.58417(12) 0.2353(3) 0.60795(14) 0.0151(5) Uani 1 1 d .
H1 H 0.6022 0.2536 0.6626 0.018 Uiso 1 1 calc R
C2 C 0.51426(12) 0.2794(3) 0.56433(15) 0.0172(5) Uani 1 1 d .
H2 H 0.4854 0.3260 0.5890 0.021 Uiso 1 1 calc R
C3 C 0.48797(12) 0.2524(3) 0.48262(15) 0.0168(5) Uani 1 1 d .
H3 H 0.4411 0.2818 0.4519 0.020 Uiso 1 1 calc R
C4 C 0.53174(12) 0.1817(3) 0.44720(14) 0.0166(5) Uani 1 1 d .
H4 H 0.5149 0.1630 0.3926 0.020 Uiso 1 1 calc R
C5 C 0.60122(12) 0.1395(3) 0.49497(13) 0.0126(4) Uani 1 1 d .
C6 C 0.75805(12) -0.0203(3) 0.48291(14) 0.0142(4) Uani 1 1 d .
C7 C 0.71567(13) -0.0305(3) 0.40160(14) 0.0176(5) Uani 1 1 d .
H7 H 0.7302 -0.0685 0.3614 0.021 Uiso 1 1 calc R
C8 C 0.64914(13) 0.0257(3) 0.39251(14) 0.0156(5) Uani 1 1 d .
C9 C 0.58441(14) 0.0324(4) 0.31782(14) 0.0206(5) Uani 1 1 d .
H9A H 0.5451 0.0776 0.3294 0.031 Uiso 1 1 calc R
H9B H 0.5738 -0.0895 0.2956 0.031 Uiso 1 1 calc R
H9C H 0.5926 0.1135 0.2805 0.031 Uiso 1 1 calc R
C10 C 0.83442(13) -0.0695(3) 0.52295(15) 0.0176(5) Uani 1 1 d .
H10A H 0.8494 -0.0487 0.5790 0.026 Uiso 1 1 calc R
H10B H 0.8621 0.0059 0.5022 0.026 Uiso 1 1 calc R
H10C H 0.8410 -0.1974 0.5135 0.026 Uiso 1 1 calc R
C11 C 0.85340(12) 0.1269(3) 0.75611(14) 0.0132(4) Uani 1 1 d .
C12 C 0.79857(12) 0.2381(3) 0.77908(13) 0.0123(4) Uani 1 1 d .
H1W1 H 0.975(2) -0.052(5) 0.760(2) 0.042(11) Uiso 1 1 d .

loop_
_atom_site_aniso_label
_atom_site_aniso_U_11
_atom_site_aniso_U_22
_atom_site_aniso_U_33
_atom_site_aniso_U_23
_atom_site_aniso_U_13
_atom_site_aniso_U_12
Cu1 0.00805(15) 0.01342(16) 0.00921(15) -0.00105(10) 0.00127(10) 0.00082(10)
O1 0.0150(8) 0.0167(8) 0.0131(8) -0.0034(7) 0.0008(6) -0.0001(6)
O2 0.0100(7) 0.0213(9) 0.0124(8) -0.0044(7) 0.0018(6) 0.0015(6)
O3 0.0114(8) 0.0256(10) 0.0163(8) -0.0017(7) 0.0006(7) 0.0032(7)
O4 0.0107(7) 0.0202(9) 0.0132(8) -0.0033(7) 0.0024(6) 0.0021(6)
O5 0.0344(17) 0.0196(15) 0.075(3) 0.000 0.0384(18) 0.000
N1 0.0107(8) 0.0105(9) 0.0117(9) -0.0003(7) 0.0017(7) -0.0001(7)
N2 0.0128(9) 0.0126(9) 0.0113(9) 0.0004(7) 0.0018(7) -0.0003(7)
N3 0.0109(9) 0.0110(9) 0.0131(9) -0.0004(7) 0.0025(7) -0.0005(7)
C1 0.0141(10) 0.0146(11) 0.0155(11) -0.0002(9) 0.0042(9) -0.0002(8)
C2 0.0152(11) 0.0159(11) 0.0202(12) -0.0008(10) 0.0065(9) 0.0011(9)
C3 0.0118(10) 0.0150(12) 0.0193(12) 0.0023(9) 0.0010(9) -0.0003(9)
C4 0.0146(11) 0.0153(11) 0.0146(11) 0.0019(9) -0.0003(9) -0.0012(9)
C5 0.0141(10) 0.0095(10) 0.0124(10) 0.0013(8) 0.0030(9) -0.0007(8)
C6 0.0167(11) 0.0102(10) 0.0174(11) 0.0001(9) 0.0084(9) -0.0016(8)
C7 0.0234(12) 0.0163(11) 0.0140(11) 0.0006(9) 0.0080(10) -0.0004(9)
C8 0.0210(11) 0.0136(11) 0.0116(10) -0.0006(9) 0.0052(9) -0.0037(9)
C9 0.0215(12) 0.0261(13) 0.0114(11) -0.0004(10) 0.0029(9) -0.0016(10)
C10 0.0153(11) 0.0175(12) 0.0212(12) -0.0008(10) 0.0083(10) -0.0005(9)
C11 0.0125(10) 0.0122(10) 0.0138(10) 0.0013(8) 0.0036(9) 0.0001(8)
C12 0.0123(10) 0.0111(10) 0.0130(10) 0.0014(8) 0.0041(8) -0.0001(8)

loop_
_atom_type_symbol
_atom_type_description
_atom_type_scat_dispersion_real
_atom_type_scat_dispersion_imag
_atom_type_scat_source
C C 0.0033 0.0016 'International Tables Vol C Tables 4.2.6.8 and 6.1.1.4'
H H 0.0000 0.0000 'International Tables Vol C Tables 4.2.6.8 and 6.1.1.4'
N N 0.0061 0.0033 'International Tables Vol C Tables 4.2.6.8 and 6.1.1.4'
O O 0.0106 0.0060 'International Tables Vol C Tables 4.2.6.8 and 6.1.1.4'
Cu Cu 0.3201 1.2651 'International Tables Vol C Tables 4.2.6.8 and 6.1.1.4'

loop_
_geom_angle_atom_site_label_1
_geom_angle_atom_site_label_2
_geom_angle_atom_site_label_3
_geom_angle
_geom_angle_site_symmetry_3
O4 Cu1 O2 85.18(7) .
O4 Cu1 N3 98.22(7) .
O2 Cu1 N3 160.90(8) .
O4 Cu1 N1 172.06(8) .
O2 Cu1 N1 93.75(7) .
N3 Cu1 N1 80.27(8) .
O4 Cu1 O1 102.81(7) 4_646
O2 Cu1 O1 98.82(8) 4_646
N3 Cu1 O1 98.72(7) 4_646
N1 Cu1 O1 85.13(7) 4_646
C12 O1 Cu1 126.68(15) 4_656
C12 O2 Cu1 112.40(14) .
C11 O4 Cu1 113.21(14) .
C5 N1 C1 119.1(2) .
C5 N1 Cu1 116.62(15) .
C1 N1 Cu1 124.26(16) .
C8 N2 N3 110.63(19) .
C8 N2 C5 132.6(2) .
N3 N2 C5 116.71(18) .
C6 N3 N2 105.93(18) .
C6 N3 Cu1 140.96(16) .
N2 N3 Cu1 113.08(14) .
N1 C1 C2 122.0(2) .
C1 C2 C3 118.5(2) .
C4 C3 C2 119.8(2) .
C3 C4 C5 118.4(2) .
N1 C5 C4 122.2(2) .
N1 C5 N2 113.17(19) .
C4 C5 N2 124.6(2) .
N3 C6 C7 109.8(2) .
N3 C6 C10 122.3(2) .
C7 C6 C10 127.8(2) .
C8 C7 C6 107.3(2) .
C7 C8 N2 106.3(2) .
C7 C8 C9 127.9(2) .
N2 C8 C9 125.8(2) .
O3 C11 O4 125.6(2) .
O3 C11 C12 120.1(2) .
O4 C11 C12 114.27(19) .
O1 C12 O2 125.9(2) .
O1 C12 C11 119.5(2) .
O2 C12 C11 114.68(19) .

loop_
_geom_bond_atom_site_label_1
_geom_bond_atom_site_label_2
_geom_bond_distance
_geom_bond_site_symmetry_2
Cu1 O4 1.9238(17) .
Cu1 O2 1.9509(17) .
Cu1 N3 1.988(2) .
Cu1 N1 1.9882(19) .
Cu1 O1 2.283(2) 4_646
O1 C12 1.235(3) .
O1 Cu1 2.283(2) 4_656
O2 C12 1.276(3) .
O3 C11 1.225(3) .
O4 C11 1.284(3) .
N1 C5 1.342(3) .
N1 C1 1.349(3) .
N2 C8 1.371(3) .
N2 N3 1.381(3) .
N2 C5 1.414(3) .
N3 C6 1.334(3) .
C1 C2 1.380(3) .
C2 C3 1.391(3) .
C3 C4 1.383(4) .
C4 C5 1.386(3) .
C6 C7 1.404(3) .
C6 C10 1.490(3) .
C7 C8 1.365(3) .
C8 C9 1.493(3) .
C11 C12 1.559(3) .

loop_
_geom_torsion_atom_site_label_1
_geom_torsion_atom_site_label_2
_geom_torsion_atom_site_label_3
_geom_torsion_atom_site_label_4
_geom_torsion
_geom_torsion_site_symmetry_1
O4 Cu1 O2 C12 1.95(16) .
N3 Cu1 O2 C12 -99.3(3) .
N1 Cu1 O2 C12 -170.15(16) .
O1 Cu1 O2 C12 104.20(16) 4_646
O2 Cu1 O4 C11 1.59(16) .
N3 Cu1 O4 C11 162.67(16) .
O1 Cu1 O4 C11 -96.38(17) 4_646
O4 Cu1 N1 C5 83.0(6) .
O2 Cu1 N1 C5 165.05(17) .
N3 Cu1 N1 C5 3.33(17) .
O1 Cu1 N1 C5 -96.40(17) 4_646
O4 Cu1 N1 C1 -98.8(5) .
O2 Cu1 N1 C1 -16.8(2) .
N3 Cu1 N1 C1 -178.5(2) .
O1 Cu1 N1 C1 81.78(19) 4_646
C8 N2 N3 C6 0.1(3) .
C5 N2 N3 C6 -178.41(19) .
C8 N2 N3 Cu1 -178.31(15) .
C5 N2 N3 Cu1 3.2(2) .
O4 Cu1 N3 C6 6.9(3) .
O2 Cu1 N3 C6 106.0(3) .
N1 Cu1 N3 C6 179.0(3) .
O1 Cu1 N3 C6 -97.5(3) 4_646
O4 Cu1 N3 N2 -175.50(15) .
O2 Cu1 N3 N2 -76.4(3) .
N1 Cu1 N3 N2 -3.40(15) .
O1 Cu1 N3 N2 80.09(15) 4_646
C5 N1 C1 C2 -0.2(4) .
Cu1 N1 C1 C2 -178.31(18) .
N1 C1 C2 C3 -0.4(4) .
C1 C2 C3 C4 0.4(4) .
C2 C3 C4 C5 0.0(4) .
C1 N1 C5 C4 0.6(3) .
Cu1 N1 C5 C4 178.93(18) .
C1 N1 C5 N2 179.2(2) .
Cu1 N1 C5 N2 -2.5(3) .
C3 C4 C5 N1 -0.6(4) .
C3 C4 C5 N2 -179.0(2) .
C8 N2 C5 N1 -178.6(2) .
N3 N2 C5 N1 -0.5(3) .
C8 N2 C5 C4 -0.1(4) .
N3 N2 C5 C4 178.0(2) .
N2 N3 C6 C7 0.1(3) .
Cu1 N3 C6 C7 177.77(19) .
N2 N3 C6 C10 -179.3(2) .
Cu1 N3 C6 C10 -1.6(4) .
N3 C6 C7 C8 -0.2(3) .
C10 C6 C7 C8 179.1(2) .
C6 C7 C8 N2 0.3(3) .
C6 C7 C8 C9 -177.4(2) .
N3 N2 C8 C7 -0.3(3) .
C5 N2 C8 C7 177.9(2) .
N3 N2 C8 C9 177.5(2) .
C5 N2 C8 C9 -4.3(4) .
Cu1 O4 C11 O3 176.9(2) .
Cu1 O4 C11 C12 -4.2(2) .
Cu1 O1 C12 O2 -32.2(3) 4_656
Cu1 O1 C12 C11 147.99(16) 4_656
Cu1 O2 C12 O1 175.68(19) .
Cu1 O2 C12 C11 -4.5(2) .
O3 C11 C12 O1 4.8(3) .
O4 C11 C12 O1 -174.2(2) .
O3 C11 C12 O2 -175.0(2) .
O4 C11 C12 O2 6.0(3) .
